data_7002143
loop_
_publ_author_name
'Bellusci, Anna'
'Ghedini, Mauro'
'Giorgini, Loris'
'Gozzo, Fabia'
'Szerb, Elisabeta I.'
'Crispini, Alessandra'
'Pucci, Daniela'

_publ_section_title
;
 Anion dependent mesomorphism in coordination networks based on
 2,2&#x2032;-bipyridine silver(i) complexes
;
_journal_issue 36
_journal_name_full 'Dalton Transactions'
_journal_page_first 7381
_journal_page_last 7389
_journal_paper_doi 10.1039/b906178a
_journal_year 2009
_chemical_formula_moiety '(C36 H36 Ag2 N6) 2(CF3SO3) (CHCl3)'
_chemical_formula_sum 'C39 H37 Ag2 Cl3 F6 N6 O6 S2'
_chemical_formula_weight 1185.96
_space_group_IT_number 2
_symmetry_cell_setting triclinic
_symmetry_space_group_name_Hall '-P 1'
_symmetry_space_group_name_H-M 'P -1'
_atom_sites_solution_hydrogens geom
_atom_sites_solution_primary direct
_atom_sites_solution_secondary difmap
_audit_creation_method SHELXL-97
_cell_angle_alpha 90.056(15)
_cell_angle_beta 104.393(16)
_cell_angle_gamma 104.420(17)
_cell_formula_units_Z 2
_cell_length_a 12.137(6)
_cell_length_b 13.229(5)
_cell_length_c 16.280(8)
_cell_measurement_reflns_used 4743
_cell_measurement_temperature 298(2)
_cell_measurement_theta_max 22.93
_cell_measurement_theta_min 2.47
_cell_volume 2447(2)
_computing_cell_refinement 'Bruker SMART'
_computing_data_collection 'Bruker SMART'
_computing_data_reduction 'Bruker SAINT'
_computing_molecular_graphics 'Bruker SHELXTL'
_computing_publication_material 'Bruker SHELXTL'
_computing_structure_refinement 'Bruker SHELXTL'
_computing_structure_solution 'Bruker SHELXTL'
_diffrn_ambient_temperature 298(2)
_diffrn_measured_fraction_theta_full 0.972
_diffrn_measured_fraction_theta_max 0.972
_diffrn_measurement_device_type 'CCD area detector'
_diffrn_measurement_method 'phi and omega scans'
_diffrn_radiation_monochromator graphite
_diffrn_radiation_source 'sealed tube'
_diffrn_radiation_type MoK\a
_diffrn_radiation_wavelength 0.71073
_diffrn_reflns_av_R_equivalents 0.0441
_diffrn_reflns_av_sigmaI/netI 0.0655
_diffrn_reflns_limit_h_max 12
_diffrn_reflns_limit_h_min -14
_diffrn_reflns_limit_k_max 15
_diffrn_reflns_limit_k_min -13
_diffrn_reflns_limit_l_max 18
_diffrn_reflns_limit_l_min -19
_diffrn_reflns_number 15691
_diffrn_reflns_theta_full 24.71
_diffrn_reflns_theta_max 24.71
_diffrn_reflns_theta_min 1.29
_exptl_absorpt_coefficient_mu 1.121
_exptl_absorpt_correction_type sphere
_exptl_absorpt_process_details SADABS
_exptl_crystal_colour white
_exptl_crystal_density_diffrn 1.610
_exptl_crystal_density_method 'not measured'
_exptl_crystal_description plate
_exptl_crystal_F_000 1184
_exptl_crystal_size_max 0.15
_exptl_crystal_size_mid 0.05
_exptl_crystal_size_min 0.01
_refine_diff_density_max 0.595
_refine_diff_density_min -0.581
_refine_diff_density_rms 0.075
_refine_ls_extinction_method none
_refine_ls_goodness_of_fit_ref 1.028
_refine_ls_hydrogen_treatment constr
_refine_ls_matrix_type full
_refine_ls_number_parameters 595
_refine_ls_number_reflns 8121
_refine_ls_number_restraints 0
_refine_ls_restrained_S_all 1.028
_refine_ls_R_factor_all 0.0777
_refine_ls_R_factor_gt 0.0496
_refine_ls_shift/su_max 0.042
_refine_ls_shift/su_mean 0.001
_refine_ls_structure_factor_coef Fsqd
_refine_ls_weighting_details 'calc w=1/[\s^2^(Fo^2^)+(0.0517P)^2^+1.7679P] where P=(Fo^2^+2Fc^2^)/3'
_refine_ls_weighting_scheme calc
_refine_ls_wR_factor_gt 0.1152
_refine_ls_wR_factor_ref 0.1327
_reflns_number_gt 5666
_reflns_number_total 8121
_reflns_threshold_expression >2sigma(I)
_cod_data_source_file b906178a.txt
_cod_data_source_block (M2)
_cod_depositor_comments
;
The following automatic conversions were performed:
'_symmetry_cell_setting' value 'Triclinic' changed to 'triclinic'
according to '/home/saulius/struct/CIF-dictionaries/cif_core.dic'
dictionary named 'cif_core.dic' version 2.4.1 from 2010-06-29.

Automatic conversion script
Id: cif_fix_enum 1527 2010-12-29 10:47:43Z saulius 
;
_cod_database_code 7002143

loop_
_symmetry_equiv_pos_as_xyz
'x, y, z'
'-x, -y, -z'

loop_
_atom_site_label
_atom_site_type_symbol
_atom_site_fract_x
_atom_site_fract_y
_atom_site_fract_z
_atom_site_U_iso_or_equiv
_atom_site_adp_type
_atom_site_occupancy
_atom_site_symmetry_multiplicity
_atom_site_calc_flag
_atom_site_refinement_flags
_atom_site_disorder_assembly
_atom_site_disorder_group
Ag1 Ag 0.86512(4) 0.96459(3) 0.50325(2) 0.06055(16) Uani 1 1 d . . .
Ag2 Ag 0.62988(4) 1.00175(4) 0.50719(2) 0.06382(17) Uani 1 1 d . . .
S1 S 0.75438(17) 0.51397(14) 0.43548(12) 0.0826(5) Uani 1 1 d . . .
S2 S 0.19272(18) 0.85142(17) 1.01892(13) 0.0948(6) Uani 1 1 d . . .
N1 N 0.8105(4) 0.9010(3) 0.6193(2) 0.0463(10) Uani 1 1 d . . .
N2 N 0.7777(3) 1.1120(3) 0.6006(2) 0.0433(9) Uani 1 1 d . . .
N3 N 0.8130(4) 0.9074(3) 0.3605(3) 0.0571(11) Uani 1 1 d . . .
N4 N 0.9256(4) 1.1111(3) 0.4245(3) 0.0529(11) Uani 1 1 d . . .
N5 N 0.5240(4) 0.8481(3) 0.4286(2) 0.0557(11) Uani 1 1 d . . .
N6 N 0.5433(5) 1.0459(4) 0.3677(3) 0.0732(15) Uani 1 1 d . . .
O1 O 0.7181(5) 0.5777(5) 0.4907(4) 0.134(2) Uani 1 1 d . . .
O2 O 0.7716(5) 0.4166(5) 0.4667(4) 0.141(2) Uani 1 1 d . . .
O3 O 0.8427(5) 0.5715(4) 0.3943(4) 0.1139(17) Uani 1 1 d . . .
O4 O 0.2239(8) 0.9644(6) 1.0432(7) 0.200(5) Uani 0.913(10) 1 d P A 1
O5 O 0.2073(7) 0.7914(8) 1.0898(5) 0.166(4) Uani 0.913(10) 1 d P A 1
O6 O 0.2287(7) 0.8222(8) 0.9497(5) 0.162(4) Uani 0.913(10) 1 d P A 1
O4A O 0.300(4) 0.804(4) 1.031(3) 0.077(19) Uiso 0.087(10) 1 d P A 2
O5A O 0.223(5) 0.924(4) 0.956(4) 0.081(19) Uiso 0.087(10) 1 d P A 2
O6A O 0.209(5) 0.883(5) 1.105(3) 0.078(18) Uiso 0.087(10) 1 d P A 2
C1 C 0.7823(5) 0.7952(4) 0.6265(3) 0.0582(14) Uani 1 1 d . . .
H1 H 0.7850 0.7517 0.5825 0.070 Uiso 1 1 calc R . .
C2 C 0.7498(5) 0.7497(4) 0.6972(4) 0.0652(15) Uani 1 1 d . . .
H2 H 0.7307 0.6773 0.6990 0.078 Uiso 1 1 calc R . .
C3 C 0.7457(5) 0.8120(4) 0.7653(4) 0.0620(15) Uani 1 1 d . . .
C4 C 0.7756(5) 0.9207(4) 0.7579(3) 0.0535(13) Uani 1 1 d . . .
H4 H 0.7752 0.9653 0.8020 0.064 Uiso 1 1 calc R . .
C5 C 0.8060(4) 0.9631(3) 0.6852(3) 0.0405(11) Uani 1 1 d . . .
C6 C 0.8345(4) 1.0791(3) 0.6751(3) 0.0420(11) Uani 1 1 d . . .
C7 C 0.9167(4) 1.1504(4) 0.7393(3) 0.0519(13) Uani 1 1 d . . .
H7 H 0.9517 1.1259 0.7901 0.062 Uiso 1 1 calc R . .
C8 C 0.9465(5) 1.2586(4) 0.7273(3) 0.0573(14) Uani 1 1 d . . .
C9 C 0.8911(5) 1.2908(4) 0.6494(3) 0.0595(14) Uani 1 1 d . . .
H9 H 0.9099 1.3609 0.6376 0.071 Uiso 1 1 calc R . .
C10 C 0.8070(5) 1.2166(4) 0.5894(3) 0.0528(13) Uani 1 1 d . . .
H10 H 0.7690 1.2400 0.5390 0.063 Uiso 1 1 calc R . .
C11 C 0.7072(6) 0.7631(5) 0.8425(4) 0.090(2) Uani 1 1 d . . .
H11C H 0.6302 0.7161 0.8238 0.135 Uiso 1 1 calc R . .
H11B H 0.7052 0.8174 0.8809 0.135 Uiso 1 1 calc R . .
H11A H 0.7621 0.7253 0.8710 0.135 Uiso 1 1 calc R . .
C12 C 1.0347(6) 1.3374(5) 0.7959(4) 0.093(2) Uani 1 1 d . . .
H12C H 1.0928 1.3810 0.7717 0.139 Uiso 1 1 calc R . .
H12B H 1.0726 1.3007 0.8406 0.139 Uiso 1 1 calc R . .
H12A H 0.9943 1.3800 0.8186 0.139 Uiso 1 1 calc R . .
C13 C 0.7633(6) 0.8063(4) 0.3296(3) 0.0699(17) Uani 1 1 d . . .
H13 H 0.7516 0.7554 0.3682 0.084 Uiso 1 1 calc R . .
C14 C 0.7290(6) 0.7746(5) 0.2432(3) 0.0712(17) Uani 1 1 d . . .
H14 H 0.6935 0.7047 0.2253 0.085 Uiso 1 1 calc R . .
C15 C 0.7483(5) 0.8485(4) 0.1843(3) 0.0649(15) Uani 1 1 d . . .
C16 C 0.7999(5) 0.9531(4) 0.2155(3) 0.0589(14) Uani 1 1 d . . .
H16 H 0.8144 1.0045 0.1778 0.071 Uiso 1 1 calc R . .
C17 C 0.8300(4) 0.9810(4) 0.3035(3) 0.0476(12) Uani 1 1 d . . .
C18 C 0.8825(4) 1.0930(4) 0.3381(3) 0.0489(12) Uani 1 1 d . . .
C19 C 0.8852(5) 1.1772(4) 0.2855(4) 0.0640(15) Uani 1 1 d . . .
H19 H 0.8557 1.1637 0.2270 0.077 Uiso 1 1 calc R . .
C20 C 0.9318(6) 1.2825(4) 0.3195(4) 0.0733(17) Uani 1 1 d . . .
C21 C 0.9738(5) 1.2980(5) 0.4073(4) 0.0724(17) Uani 1 1 d . . .
H21 H 1.0032 1.3656 0.4327 0.087 Uiso 1 1 calc R . .
C22 C 0.9717(5) 1.2129(5) 0.4571(4) 0.0637(15) Uani 1 1 d . . .
H22 H 1.0032 1.2255 0.5155 0.076 Uiso 1 1 calc R . .
C23 C 0.7127(8) 0.8173(6) 0.0879(4) 0.108(3) Uani 1 1 d . . .
H23C H 0.7172 0.7469 0.0791 0.162 Uiso 1 1 calc R . .
H23B H 0.7651 0.8638 0.0608 0.162 Uiso 1 1 calc R . .
H23A H 0.6335 0.8219 0.0639 0.162 Uiso 1 1 calc R . .
C24 C 0.9350(8) 1.3738(5) 0.2622(5) 0.126(3) Uani 1 1 d . . .
H24C H 0.9198 1.4311 0.2900 0.189 Uiso 1 1 calc R . .
H24B H 0.8759 1.3523 0.2096 0.189 Uiso 1 1 calc R . .
H24A H 1.0112 1.3956 0.2511 0.189 Uiso 1 1 calc R . .
C25 C 0.5010(5) 0.7518(5) 0.4598(4) 0.0708(17) Uani 1 1 d . . .
H25 H 0.5358 0.7458 0.5167 0.085 Uiso 1 1 calc R . .
C26 C 0.4289(6) 0.6623(5) 0.4119(4) 0.0762(18) Uani 1 1 d . . .
H26 H 0.4184 0.5983 0.4365 0.091 Uiso 1 1 calc R . .
C27 C 0.3717(5) 0.6679(4) 0.3268(4) 0.0659(15) Uani 1 1 d . . .
C28 C 0.3954(5) 0.7660(4) 0.2941(3) 0.0579(14) Uani 1 1 d . . .
H28 H 0.3604 0.7733 0.2375 0.070 Uiso 1 1 calc R . .
C29 C 0.4717(4) 0.8548(4) 0.3453(3) 0.0479(12) Uani 1 1 d . . .
C30 C 0.5029(4) 0.9620(4) 0.3105(3) 0.0486(12) Uani 1 1 d . . .
C31 C 0.4922(5) 0.9731(4) 0.2236(3) 0.0587(14) Uani 1 1 d . . .
H31 H 0.4625 0.9142 0.1857 0.070 Uiso 1 1 calc R . .
C32 C 0.5258(5) 1.0724(5) 0.1929(4) 0.0678(16) Uani 1 1 d . . .
C33 C 0.5705(6) 1.1575(5) 0.2527(4) 0.0812(19) Uani 1 1 d . . .
H33 H 0.5968 1.2246 0.2360 0.097 Uiso 1 1 calc R . .
C34 C 0.5752(6) 1.1408(5) 0.3384(4) 0.089(2) Uani 1 1 d . . .
H34 H 0.6019 1.1987 0.3772 0.107 Uiso 1 1 calc R . .
C35 C 0.2880(6) 0.5709(5) 0.2730(5) 0.096(2) Uani 1 1 d . . .
H35C H 0.2445 0.5277 0.3076 0.144 Uiso 1 1 calc R . .
H35B H 0.3328 0.5320 0.2511 0.144 Uiso 1 1 calc R . .
H35A H 0.2344 0.5922 0.2266 0.144 Uiso 1 1 calc R . .
C36 C 0.5172(7) 1.0844(6) 0.0988(4) 0.107(3) Uani 1 1 d . . .
H36C H 0.5429 1.1572 0.0893 0.161 Uiso 1 1 calc R . .
H36B H 0.4370 1.0571 0.0668 0.161 Uiso 1 1 calc R . .
H36A H 0.5662 1.0467 0.0808 0.161 Uiso 1 1 calc R . .
C37 C 0.6231(7) 0.4745(5) 0.3512(5) 0.087(2) Uani 1 1 d . . .
C38 C 0.0387(11) 0.8242(14) 0.9776(7) 0.169(5) Uani 1 1 d . A .
F1 F 0.5309(4) 0.4159(4) 0.3757(3) 0.147(2) Uani 1 1 d . . .
F2 F 0.5875(4) 0.5537(4) 0.3109(3) 0.1372(18) Uani 1 1 d . . .
F3 F 0.6399(7) 0.4156(5) 0.2879(4) 0.198(3) Uani 1 1 d . . .
F4 F -0.0189(7) 0.8455(10) 1.0288(5) 0.273(6) Uani 1 1 d . . .
F5 F -0.0009(9) 0.7179(8) 0.9559(8) 0.305(7) Uani 1 1 d . . .
F6 F 0.0084(6) 0.8771(8) 0.9081(4) 0.224(4) Uani 1 1 d . . .
C39 C 0.3116(9) 0.5929(7) 1.0018(5) 0.127(3) Uani 1 1 d . . .
H39 H 0.2814 0.6553 0.9974 0.153 Uiso 1 1 calc R . .
Cl1 Cl 0.3511(4) 0.5759(3) 0.9092(2) 0.2207(18) Uani 1 1 d . . .
Cl2 Cl 0.1963(4) 0.4867(3) 1.0131(2) 0.2229(18) Uani 1 1 d . . .
Cl3 Cl 0.4283(3) 0.6137(4) 1.0933(2) 0.243(2) Uani 1 1 d . . .

loop_
_atom_site_aniso_label
_atom_site_aniso_U_11
_atom_site_aniso_U_22
_atom_site_aniso_U_33
_atom_site_aniso_U_23
_atom_site_aniso_U_13
_atom_site_aniso_U_12
Ag1 0.0758(3) 0.0728(3) 0.0448(2) 0.0112(2) 0.0252(2) 0.0307(2)
Ag2 0.0579(3) 0.0817(3) 0.0459(3) -0.0116(2) -0.0056(2) 0.0259(2)
S1 0.0834(13) 0.0782(11) 0.0855(12) 0.0211(9) 0.0186(10) 0.0227(10)
S2 0.0872(14) 0.1115(16) 0.0790(13) 0.0095(12) 0.0161(11) 0.0189(12)
N1 0.053(3) 0.045(2) 0.043(2) 0.0061(19) 0.011(2) 0.018(2)
N2 0.052(3) 0.044(2) 0.034(2) 0.0053(17) 0.0076(18) 0.0155(19)
N3 0.078(3) 0.048(3) 0.047(2) 0.011(2) 0.022(2) 0.013(2)
N4 0.058(3) 0.049(3) 0.054(3) 0.002(2) 0.020(2) 0.013(2)
N5 0.056(3) 0.067(3) 0.042(2) 0.006(2) 0.009(2) 0.016(2)
N6 0.109(4) 0.055(3) 0.046(3) -0.004(2) -0.012(3) 0.035(3)
O1 0.139(5) 0.144(5) 0.114(4) -0.058(4) 0.034(4) 0.027(4)
O2 0.134(5) 0.137(5) 0.185(6) 0.099(5) 0.059(4) 0.077(4)
O3 0.097(4) 0.110(4) 0.132(4) 0.038(3) 0.046(3) 0.006(3)
O4 0.180(8) 0.109(6) 0.255(12) -0.032(7) -0.015(7) 0.005(6)
O5 0.152(7) 0.238(11) 0.108(5) 0.061(6) 0.000(5) 0.084(7)
O6 0.151(7) 0.248(10) 0.120(6) 0.011(6) 0.071(5) 0.077(6)
C1 0.067(4) 0.045(3) 0.062(3) 0.000(3) 0.010(3) 0.020(3)
C2 0.071(4) 0.043(3) 0.082(4) 0.021(3) 0.023(3) 0.013(3)
C3 0.059(4) 0.067(4) 0.064(4) 0.031(3) 0.019(3) 0.020(3)
C4 0.062(4) 0.061(3) 0.039(3) 0.011(2) 0.014(3) 0.018(3)
C5 0.036(3) 0.045(3) 0.037(3) 0.006(2) 0.003(2) 0.010(2)
C6 0.047(3) 0.043(3) 0.036(3) 0.007(2) 0.012(2) 0.010(2)
C7 0.057(3) 0.050(3) 0.041(3) 0.008(2) 0.001(2) 0.010(3)
C8 0.061(4) 0.043(3) 0.063(4) -0.001(3) 0.012(3) 0.008(3)
C9 0.075(4) 0.043(3) 0.065(4) 0.011(3) 0.024(3) 0.017(3)
C10 0.070(4) 0.050(3) 0.046(3) 0.016(3) 0.017(3) 0.027(3)
C11 0.099(5) 0.095(5) 0.078(4) 0.042(4) 0.032(4) 0.018(4)
C12 0.101(6) 0.051(4) 0.096(5) -0.014(3) -0.009(4) -0.002(4)
C13 0.103(5) 0.049(3) 0.053(3) 0.014(3) 0.024(3) 0.009(3)
C14 0.093(5) 0.054(3) 0.055(4) 0.004(3) 0.013(3) 0.004(3)
C15 0.083(4) 0.064(4) 0.043(3) 0.001(3) 0.014(3) 0.012(3)
C16 0.073(4) 0.057(3) 0.045(3) 0.013(3) 0.014(3) 0.014(3)
C17 0.050(3) 0.047(3) 0.051(3) 0.007(2) 0.018(2) 0.016(2)
C18 0.046(3) 0.051(3) 0.053(3) 0.013(2) 0.015(3) 0.016(2)
C19 0.070(4) 0.057(4) 0.063(4) 0.016(3) 0.016(3) 0.013(3)
C20 0.073(4) 0.052(4) 0.089(5) 0.013(3) 0.015(4) 0.012(3)
C21 0.069(4) 0.047(3) 0.096(5) -0.008(3) 0.019(4) 0.009(3)
C22 0.057(4) 0.069(4) 0.065(4) -0.005(3) 0.018(3) 0.014(3)
C23 0.167(8) 0.085(5) 0.052(4) -0.004(3) 0.007(4) 0.018(5)
C24 0.161(9) 0.053(4) 0.142(7) 0.038(5) 0.017(6) 0.010(5)
C25 0.074(4) 0.077(4) 0.056(4) 0.023(3) 0.014(3) 0.014(4)
C26 0.075(5) 0.057(4) 0.098(5) 0.016(4) 0.029(4) 0.013(3)
C27 0.066(4) 0.053(4) 0.077(4) -0.003(3) 0.018(3) 0.012(3)
C28 0.060(4) 0.056(3) 0.053(3) -0.005(3) 0.008(3) 0.014(3)
C29 0.049(3) 0.051(3) 0.046(3) -0.002(2) 0.012(2) 0.016(2)
C30 0.048(3) 0.060(3) 0.037(3) 0.000(2) 0.003(2) 0.020(3)
C31 0.057(4) 0.063(4) 0.053(3) -0.005(3) 0.015(3) 0.008(3)
C32 0.066(4) 0.077(4) 0.062(4) 0.012(3) 0.020(3) 0.016(3)
C33 0.081(5) 0.060(4) 0.083(5) 0.014(4) -0.006(4) 0.010(3)
C34 0.122(6) 0.052(4) 0.067(4) -0.002(3) -0.024(4) 0.021(4)
C35 0.106(6) 0.058(4) 0.112(6) -0.007(4) 0.023(5) 0.003(4)
C36 0.143(7) 0.112(6) 0.074(5) 0.028(4) 0.052(5) 0.020(5)
C37 0.098(6) 0.062(4) 0.093(5) 0.018(4) 0.024(4) 0.002(4)
C38 0.130(10) 0.274(17) 0.098(7) 0.059(9) 0.047(7) 0.024(10)
F1 0.111(4) 0.138(4) 0.147(4) 0.050(3) 0.013(3) -0.030(3)
F2 0.123(4) 0.126(4) 0.135(4) 0.060(3) -0.003(3) 0.018(3)
F3 0.295(9) 0.152(5) 0.134(5) -0.060(4) 0.064(5) 0.023(5)
F4 0.142(6) 0.58(2) 0.160(6) 0.141(9) 0.086(5) 0.151(9)
F5 0.207(9) 0.224(10) 0.369(15) 0.012(9) 0.024(9) -0.102(8)
F6 0.137(5) 0.399(12) 0.133(5) 0.106(7) 0.016(4) 0.081(6)
C39 0.147(9) 0.123(7) 0.103(6) 0.006(5) 0.032(6) 0.019(6)
Cl1 0.353(6) 0.220(4) 0.137(2) 0.036(2) 0.108(3) 0.116(4)
Cl2 0.236(4) 0.180(3) 0.166(3) -0.013(2) 0.018(3) -0.069(3)
Cl3 0.128(3) 0.413(7) 0.143(3) -0.016(3) 0.013(2) 0.010(3)

loop_
_atom_type_symbol
_atom_type_description
_atom_type_scat_dispersion_real
_atom_type_scat_dispersion_imag
_atom_type_scat_source
C C 0.0033 0.0016 'International Tables Vol C Tables 4.2.6.8 and 6.1.1.4'
H H 0.0000 0.0000 'International Tables Vol C Tables 4.2.6.8 and 6.1.1.4'
N N 0.0061 0.0033 'International Tables Vol C Tables 4.2.6.8 and 6.1.1.4'
O O 0.0106 0.0060 'International Tables Vol C Tables 4.2.6.8 and 6.1.1.4'
F F 0.0171 0.0103 'International Tables Vol C Tables 4.2.6.8 and 6.1.1.4'
S S 0.1246 0.1234 'International Tables Vol C Tables 4.2.6.8 and 6.1.1.4'
Ag Ag -0.8971 1.1015 'International Tables Vol C Tables 4.2.6.8 and 6.1.1.4'
Cl Cl 0.1484 0.1585 'International Tables Vol C Tables 4.2.6.8 and 6.1.1.4'

loop_
_geom_angle_atom_site_label_1
_geom_angle_atom_site_label_2
_geom_angle_atom_site_label_3
_geom_angle
_geom_angle_site_symmetry_1
_geom_angle_site_symmetry_3
_geom_angle_publ_flag
N1 Ag1 N3 134.70(15) . . ?
N1 Ag1 N4 149.42(14) . . ?
N3 Ag1 N4 71.95(15) . . ?
N1 Ag1 Ag2 69.09(10) . . ?
N3 Ag1 Ag2 96.63(11) . . ?
N4 Ag1 Ag2 96.81(10) . . ?
N1 Ag1 Ag1 122.53(10) . 2_776 ?
N3 Ag1 Ag1 89.18(12) . 2_776 ?
N4 Ag1 Ag1 61.34(10) . 2_776 ?
Ag2 Ag1 Ag1 154.44(3) . 2_776 ?
N2 Ag2 N5 158.32(14) . . ?
N2 Ag2 N6 123.54(16) . . ?
N5 Ag2 N6 72.45(15) . . ?
N2 Ag2 Ag1 68.88(10) . . ?
N5 Ag2 Ag1 93.40(11) . . ?
N6 Ag2 Ag1 106.75(13) . . ?
N2 Ag2 Ag2 121.58(10) . 2_676 ?
N5 Ag2 Ag2 75.70(11) . 2_676 ?
N6 Ag2 Ag2 70.89(13) . 2_676 ?
Ag1 Ag2 Ag2 169.08(3) . 2_676 ?
O2 S1 O1 115.7(4) . . ?
O2 S1 O3 115.3(3) . . ?
O1 S1 O3 114.9(4) . . ?
O2 S1 C37 102.9(4) . . ?
O1 S1 C37 100.9(4) . . ?
O3 S1 C37 104.3(3) . . ?
O6 S2 O5 117.1(6) . . ?
O6 S2 O6A 155(2) . . ?
O5 S2 O6A 52(2) . . ?
O6 S2 O5A 58(2) . . ?
O5 S2 O5A 160(2) . . ?
O6A S2 O5A 123(3) . . ?
O6 S2 O4 116.6(6) . . ?
O5 S2 O4 112.2(6) . . ?
O6A S2 O4 62(2) . . ?
O5A S2 O4 62(2) . . ?
O6 S2 O4A 58.4(18) . . ?
O5 S2 O4A 67.0(18) . . ?
O6A S2 O4A 98(3) . . ?
O5A S2 O4A 97(3) . . ?
O4 S2 O4A 114.1(19) . . ?
O6 S2 C38 102.0(6) . . ?
O5 S2 C38 104.2(5) . . ?
O6A S2 C38 103(2) . . ?
O5A S2 C38 96(2) . . ?
O4 S2 C38 101.8(7) . . ?
O4A S2 C38 144(2) . . ?
C1 N1 C5 117.3(4) . . ?
C1 N1 Ag1 119.3(3) . . ?
C5 N1 Ag1 123.4(3) . . ?
C10 N2 C6 117.2(4) . . ?
C10 N2 Ag2 121.1(3) . . ?
C6 N2 Ag2 121.3(3) . . ?
C17 N3 C13 117.7(4) . . ?
C17 N3 Ag1 117.4(3) . . ?
C13 N3 Ag1 124.8(3) . . ?
C18 N4 C22 118.1(4) . . ?
C18 N4 Ag1 114.3(3) . . ?
C22 N4 Ag1 125.6(3) . . ?
C25 N5 C29 116.8(5) . . ?
C25 N5 Ag2 125.6(4) . . ?
C29 N5 Ag2 117.4(3) . . ?
C34 N6 C30 117.7(5) . . ?
C34 N6 Ag2 123.6(4) . . ?
C30 N6 Ag2 112.5(3) . . ?
N1 C1 C2 122.8(5) . . ?
C1 C2 C3 120.7(5) . . ?
C2 C3 C4 116.4(5) . . ?
C2 C3 C11 121.3(5) . . ?
C4 C3 C11 122.3(5) . . ?
C5 C4 C3 121.1(5) . . ?
N1 C5 C4 121.8(4) . . ?
N1 C5 C6 116.5(4) . . ?
C4 C5 C6 121.7(4) . . ?
N2 C6 C7 121.6(4) . . ?
N2 C6 C5 116.9(4) . . ?
C7 C6 C5 121.5(4) . . ?
C6 C7 C8 120.8(4) . . ?
C9 C8 C7 117.0(5) . . ?
C9 C8 C12 121.2(5) . . ?
C7 C8 C12 121.8(5) . . ?
C8 C9 C10 119.4(5) . . ?
N2 C10 C9 123.8(4) . . ?
N3 C13 C14 123.6(5) . . ?
C15 C14 C13 119.4(5) . . ?
C14 C15 C16 117.4(5) . . ?
C14 C15 C23 121.4(5) . . ?
C16 C15 C23 121.2(5) . . ?
C15 C16 C17 120.7(5) . . ?
N3 C17 C16 121.1(5) . . ?
N3 C17 C18 117.4(4) . . ?
C16 C17 C18 121.5(4) . . ?
N4 C18 C19 120.2(5) . . ?
N4 C18 C17 117.4(4) . . ?
C19 C18 C17 122.4(5) . . ?
C18 C19 C20 121.5(5) . . ?
C21 C20 C19 116.7(5) . . ?
C21 C20 C24 121.8(6) . . ?
C19 C20 C24 121.5(6) . . ?
C22 C21 C20 120.1(5) . . ?
N4 C22 C21 123.3(5) . . ?
N5 C25 C26 124.0(5) . . ?
C25 C26 C27 120.1(6) . . ?
C28 C27 C26 116.3(5) . . ?
C28 C27 C35 122.4(6) . . ?
C26 C27 C35 121.4(6) . . ?
C27 C28 C29 121.4(5) . . ?
N5 C29 C28 121.4(5) . . ?
N5 C29 C30 116.1(4) . . ?
C28 C29 C30 122.5(4) . . ?
N6 C30 C31 121.7(5) . . ?
N6 C30 C29 116.9(4) . . ?
C31 C30 C29 121.4(4) . . ?
C30 C31 C32 120.6(5) . . ?
C33 C32 C31 117.0(5) . . ?
C33 C32 C36 122.1(6) . . ?
C31 C32 C36 120.8(6) . . ?
C32 C33 C34 119.1(6) . . ?
N6 C34 C33 123.8(6) . . ?
F1 C37 F2 106.9(6) . . ?
F1 C37 F3 106.4(6) . . ?
F2 C37 F3 103.8(6) . . ?
F1 C37 S1 113.7(5) . . ?
F2 C37 S1 114.5(5) . . ?
F3 C37 S1 110.8(6) . . ?
F4 C38 F6 105.5(13) . . ?
F4 C38 F5 107.3(11) . . ?
F6 C38 F5 109.4(12) . . ?
F4 C38 S2 115.7(10) . . ?
F6 C38 S2 112.2(8) . . ?
F5 C38 S2 106.6(11) . . ?
Cl1 C39 Cl3 114.0(6) . . ?
Cl1 C39 Cl2 111.0(5) . . ?
Cl3 C39 Cl2 109.9(5) . . ?

loop_
_geom_bond_atom_site_label_1
_geom_bond_atom_site_label_2
_geom_bond_distance
_geom_bond_site_symmetry_2
_geom_bond_publ_flag
Ag1 N1 2.250(4) . ?
Ag1 N3 2.324(4) . ?
Ag1 N4 2.388(4) . ?
Ag1 Ag2 3.0312(16) . ?
Ag1 Ag1 3.2020(19) 2_776 ?
Ag2 N2 2.234(4) . ?
Ag2 N5 2.301(4) . ?
Ag2 N6 2.392(4) . ?
Ag2 Ag2 3.0915(18) 2_676 ?
S1 O2 1.430(5) . ?
S1 O1 1.447(5) . ?
S1 O3 1.460(5) . ?
S1 C37 1.786(8) . ?
S2 O6 1.393(7) . ?
S2 O5 1.401(7) . ?
S2 O6A 1.42(5) . ?
S2 O5A 1.45(5) . ?
S2 O4 1.475(8) . ?
S2 O4A 1.55(5) . ?
S2 C38 1.765(12) . ?
N1 C1 1.369(6) . ?
N1 C5 1.370(6) . ?
N2 C10 1.365(6) . ?
N2 C6 1.368(5) . ?
N3 C17 1.359(6) . ?
N3 C13 1.361(7) . ?
N4 C18 1.371(6) . ?
N4 C22 1.373(7) . ?
N5 C25 1.361(7) . ?
N5 C29 1.361(6) . ?
N6 C34 1.343(8) . ?
N6 C30 1.356(6) . ?
C1 C2 1.397(7) . ?
C2 C3 1.398(8) . ?
C3 C4 1.406(7) . ?
C3 C11 1.536(7) . ?
C4 C5 1.403(6) . ?
C5 C6 1.505(6) . ?
C6 C7 1.410(7) . ?
C7 C8 1.412(7) . ?
C8 C9 1.401(7) . ?
C8 C12 1.526(8) . ?
C9 C10 1.401(7) . ?
C13 C14 1.395(7) . ?
C14 C15 1.390(7) . ?
C15 C16 1.404(8) . ?
C15 C23 1.547(8) . ?
C16 C17 1.412(7) . ?
C17 C18 1.505(7) . ?
C18 C19 1.405(7) . ?
C19 C20 1.420(8) . ?
C20 C21 1.389(8) . ?
C20 C24 1.526(8) . ?
C21 C22 1.386(8) . ?
C25 C26 1.385(8) . ?
C26 C27 1.399(8) . ?
C27 C28 1.393(8) . ?
C27 C35 1.534(8) . ?
C28 C29 1.416(7) . ?
C29 C30 1.522(7) . ?
C30 C31 1.400(7) . ?
C31 C32 1.406(8) . ?
C32 C33 1.394(8) . ?
C32 C36 1.521(8) . ?
C33 C34 1.402(9) . ?
C37 F1 1.342(8) . ?
C37 F2 1.343(7) . ?
C37 F3 1.376(8) . ?
C38 F4 1.284(13) . ?
C38 F6 1.352(12) . ?
C38 F5 1.383(17) . ?
C39 Cl1 1.722(9) . ?
C39 Cl3 1.748(9) . ?
C39 Cl2 1.765(9) . ?

loop_
_geom_torsion_atom_site_label_1
_geom_torsion_atom_site_label_2
_geom_torsion_atom_site_label_3
_geom_torsion_atom_site_label_4
_geom_torsion
_geom_torsion_site_symmetry_1
_geom_torsion_site_symmetry_2
_geom_torsion_site_symmetry_3
_geom_torsion_site_symmetry_4
_geom_torsion_publ_flag
N1 Ag1 Ag2 N2 75.10(15) . . . . ?
N3 Ag1 Ag2 N2 -149.37(14) . . . . ?
N4 Ag1 Ag2 N2 -76.84(15) . . . . ?
Ag1 Ag1 Ag2 N2 -47.27(11) 2_776 . . . ?
N1 Ag1 Ag2 N5 -92.05(15) . . . . ?
N3 Ag1 Ag2 N5 43.48(14) . . . . ?
N4 Ag1 Ag2 N5 116.00(15) . . . . ?
Ag1 Ag1 Ag2 N5 145.58(11) 2_776 . . . ?
N1 Ag1 Ag2 N6 -164.74(16) . . . . ?
N3 Ag1 Ag2 N6 -29.21(16) . . . . ?
N4 Ag1 Ag2 N6 43.31(16) . . . . ?
Ag1 Ag1 Ag2 N6 72.89(13) 2_776 . . . ?
N1 Ag1 Ag2 Ag2 -88.92(17) . . . 2_676 ?
N3 Ag1 Ag2 Ag2 46.61(16) . . . 2_676 ?
N4 Ag1 Ag2 Ag2 119.13(17) . . . 2_676 ?
Ag1 Ag1 Ag2 Ag2 148.71(12) 2_776 . . 2_676 ?
N3 Ag1 N1 C1 34.3(4) . . . . ?
N4 Ag1 N1 C1 179.1(3) . . . . ?
Ag2 Ag1 N1 C1 112.5(4) . . . . ?
Ag1 Ag1 N1 C1 -93.1(4) 2_776 . . . ?
N3 Ag1 N1 C5 -147.2(3) . . . . ?
N4 Ag1 N1 C5 -2.3(5) . . . . ?
Ag2 Ag1 N1 C5 -68.9(3) . . . . ?
Ag1 Ag1 N1 C5 85.4(4) 2_776 . . . ?
N5 Ag2 N2 C10 148.8(4) . . . . ?
N6 Ag2 N2 C10 15.2(4) . . . . ?
Ag1 Ag2 N2 C10 111.8(4) . . . . ?
Ag2 Ag2 N2 C10 -71.7(4) 2_676 . . . ?
N5 Ag2 N2 C6 -37.7(6) . . . . ?
N6 Ag2 N2 C6 -171.2(3) . . . . ?
Ag1 Ag2 N2 C6 -74.7(3) . . . . ?
Ag2 Ag2 N2 C6 101.8(3) 2_676 . . . ?
N1 Ag1 N3 C17 156.2(3) . . . . ?
N4 Ag1 N3 C17 -5.9(3) . . . . ?
Ag2 Ag1 N3 C17 89.1(4) . . . . ?
Ag1 Ag1 N3 C17 -65.9(4) 2_776 . . . ?
N1 Ag1 N3 C13 -21.6(6) . . . . ?
N4 Ag1 N3 C13 176.3(5) . . . . ?
Ag2 Ag1 N3 C13 -88.6(5) . . . . ?
Ag1 Ag1 N3 C13 116.3(5) 2_776 . . . ?
N1 Ag1 N4 C18 -143.7(3) . . . . ?
N3 Ag1 N4 C18 10.8(3) . . . . ?
Ag2 Ag1 N4 C18 -84.0(3) . . . . ?
Ag1 Ag1 N4 C18 110.0(3) 2_776 . . . ?
N1 Ag1 N4 C22 19.3(6) . . . . ?
N3 Ag1 N4 C22 173.8(4) . . . . ?
Ag2 Ag1 N4 C22 79.0(4) . . . . ?
Ag1 Ag1 N4 C22 -86.9(4) 2_776 . . . ?
N2 Ag2 N5 C25 48.2(6) . . . . ?
N6 Ag2 N5 C25 -171.2(5) . . . . ?
Ag1 Ag2 N5 C25 82.3(4) . . . . ?
Ag2 Ag2 N5 C25 -97.1(4) 2_676 . . . ?
N2 Ag2 N5 C29 -137.5(4) . . . . ?
N6 Ag2 N5 C29 3.2(3) . . . . ?
Ag1 Ag2 N5 C29 -103.3(3) . . . . ?
Ag2 Ag2 N5 C29 77.3(3) 2_676 . . . ?
N2 Ag2 N6 C34 -2.8(6) . . . . ?
N5 Ag2 N6 C34 -166.4(6) . . . . ?
Ag1 Ag2 N6 C34 -78.2(5) . . . . ?
Ag2 Ag2 N6 C34 113.0(5) 2_676 . . . ?
N2 Ag2 N6 C30 148.8(4) . . . . ?
N5 Ag2 N6 C30 -14.9(4) . . . . ?
Ag1 Ag2 N6 C30 73.4(4) . . . . ?
Ag2 Ag2 N6 C30 -95.4(4) 2_676 . . . ?
C5 N1 C1 C2 0.1(7) . . . . ?
Ag1 N1 C1 C2 178.7(4) . . . . ?
N1 C1 C2 C3 -0.6(9) . . . . ?
C1 C2 C3 C4 0.1(8) . . . . ?
C1 C2 C3 C11 178.5(5) . . . . ?
C2 C3 C4 C5 0.9(8) . . . . ?
C11 C3 C4 C5 -177.5(5) . . . . ?
C1 N1 C5 C4 0.9(7) . . . . ?
Ag1 N1 C5 C4 -177.7(3) . . . . ?
C1 N1 C5 C6 -178.6(4) . . . . ?
Ag1 N1 C5 C6 2.8(5) . . . . ?
C3 C4 C5 N1 -1.4(8) . . . . ?
C3 C4 C5 C6 178.0(5) . . . . ?
C10 N2 C6 C7 2.4(7) . . . . ?
Ag2 N2 C6 C7 -171.3(4) . . . . ?
C10 N2 C6 C5 -177.1(4) . . . . ?
Ag2 N2 C6 C5 9.2(5) . . . . ?
N1 C5 C6 N2 49.6(6) . . . . ?
C4 C5 C6 N2 -129.9(5) . . . . ?
N1 C5 C6 C7 -129.9(5) . . . . ?
C4 C5 C6 C7 50.6(7) . . . . ?
N2 C6 C7 C8 -2.5(7) . . . . ?
C5 C6 C7 C8 177.0(4) . . . . ?
C6 C7 C8 C9 0.0(8) . . . . ?
C6 C7 C8 C12 179.7(5) . . . . ?
C7 C8 C9 C10 2.4(8) . . . . ?
C12 C8 C9 C10 -177.4(5) . . . . ?
C6 N2 C10 C9 0.0(7) . . . . ?
Ag2 N2 C10 C9 173.8(4) . . . . ?
C8 C9 C10 N2 -2.5(8) . . . . ?
C17 N3 C13 C14 -0.2(9) . . . . ?
Ag1 N3 C13 C14 177.6(5) . . . . ?
N3 C13 C14 C15 1.7(10) . . . . ?
C13 C14 C15 C16 -1.4(9) . . . . ?
C13 C14 C15 C23 179.6(6) . . . . ?
C14 C15 C16 C17 -0.3(9) . . . . ?
C23 C15 C16 C17 178.8(6) . . . . ?
C13 N3 C17 C16 -1.6(8) . . . . ?
Ag1 N3 C17 C16 -179.5(4) . . . . ?
C13 N3 C17 C18 178.7(5) . . . . ?
Ag1 N3 C17 C18 0.7(6) . . . . ?
C15 C16 C17 N3 1.8(8) . . . . ?
C15 C16 C17 C18 -178.4(5) . . . . ?
C22 N4 C18 C19 -0.6(7) . . . . ?
Ag1 N4 C18 C19 163.8(4) . . . . ?
C22 N4 C18 C17 -178.8(4) . . . . ?
Ag1 N4 C18 C17 -14.4(5) . . . . ?
N3 C17 C18 N4 9.5(7) . . . . ?
C16 C17 C18 N4 -170.2(5) . . . . ?
N3 C17 C18 C19 -168.6(5) . . . . ?
C16 C17 C18 C19 11.7(8) . . . . ?
N4 C18 C19 C20 0.0(8) . . . . ?
C17 C18 C19 C20 178.0(5) . . . . ?
C18 C19 C20 C21 -0.5(9) . . . . ?
C18 C19 C20 C24 179.8(6) . . . . ?
C19 C20 C21 C22 1.7(9) . . . . ?
C24 C20 C21 C22 -178.6(6) . . . . ?
C18 N4 C22 C21 1.9(8) . . . . ?
Ag1 N4 C22 C21 -160.5(4) . . . . ?
C20 C21 C22 N4 -2.5(9) . . . . ?
C29 N5 C25 C26 0.1(8) . . . . ?
Ag2 N5 C25 C26 174.5(5) . . . . ?
N5 C25 C26 C27 -1.9(10) . . . . ?
C25 C26 C27 C28 2.2(9) . . . . ?
C25 C26 C27 C35 -177.9(6) . . . . ?
C26 C27 C28 C29 -1.0(8) . . . . ?
C35 C27 C28 C29 179.1(5) . . . . ?
C25 N5 C29 C28 1.2(7) . . . . ?
Ag2 N5 C29 C28 -173.7(4) . . . . ?
C25 N5 C29 C30 -177.3(4) . . . . ?
Ag2 N5 C29 C30 7.9(5) . . . . ?
C27 C28 C29 N5 -0.7(8) . . . . ?
C27 C28 C29 C30 177.6(5) . . . . ?
C34 N6 C30 C31 -1.2(8) . . . . ?
Ag2 N6 C30 C31 -154.6(4) . . . . ?
C34 N6 C30 C29 177.7(5) . . . . ?
Ag2 N6 C30 C29 24.3(6) . . . . ?
N5 C29 C30 N6 -22.4(7) . . . . ?
C28 C29 C30 N6 159.2(5) . . . . ?
N5 C29 C30 C31 156.5(5) . . . . ?
C28 C29 C30 C31 -21.9(7) . . . . ?
N6 C30 C31 C32 1.4(8) . . . . ?
C29 C30 C31 C32 -177.4(5) . . . . ?
C30 C31 C32 C33 0.5(8) . . . . ?
C30 C31 C32 C36 178.4(6) . . . . ?
C31 C32 C33 C34 -2.5(9) . . . . ?
C36 C32 C33 C34 179.6(6) . . . . ?
C30 N6 C34 C33 -0.9(10) . . . . ?
Ag2 N6 C34 C33 149.3(5) . . . . ?
C32 C33 C34 N6 2.8(11) . . . . ?
O2 S1 C37 F1 56.6(6) . . . . ?
O1 S1 C37 F1 -63.2(6) . . . . ?
O3 S1 C37 F1 177.4(5) . . . . ?
O2 S1 C37 F2 179.9(6) . . . . ?
O1 S1 C37 F2 60.1(6) . . . . ?
O3 S1 C37 F2 -59.3(6) . . . . ?
O2 S1 C37 F3 -63.1(6) . . . . ?
O1 S1 C37 F3 177.1(5) . . . . ?
O3 S1 C37 F3 57.7(6) . . . . ?
O6 S2 C38 F4 -179.1(12) . . . . ?
O5 S2 C38 F4 58.5(14) . . . . ?
O6A S2 C38 F4 5(3) . . . . ?
O5A S2 C38 F4 -121(3) . . . . ?
O4 S2 C38 F4 -58.3(14) . . . . ?
O4A S2 C38 F4 129(3) . . . . ?
O6 S2 C38 F6 -58.1(13) . . . . ?
O5 S2 C38 F6 179.6(11) . . . . ?
O6A S2 C38 F6 126(3) . . . . ?
O5A S2 C38 F6 0(3) . . . . ?
O4 S2 C38 F6 62.7(13) . . . . ?
O4A S2 C38 F6 -110(3) . . . . ?
O6 S2 C38 F5 61.7(10) . . . . ?
O5 S2 C38 F5 -60.7(10) . . . . ?
O6A S2 C38 F5 -114(3) . . . . ?
O5A S2 C38 F5 120(3) . . . . ?
O4 S2 C38 F5 -177.5(9) . . . . ?
O4A S2 C38 F5 10(3) . . . . ?
